data_7703875
loop_
_publ_author_name
'Hao, Wenjia'
'Jin, Bo'
'Zhang, Jinhao'
'Li, Xiaoyi'
'Huang, Tao'
'Shen, Juan'
'Peng, Rufang'

_publ_section_title
;
 Novel energetic metal-organic frameworks assembled from the energetic
 combination of furazan and tetrazole.
;
_journal_issue 19
_journal_name_full 'Dalton transactions (Cambridge, England : 2003)'
_journal_page_first 6295
_journal_page_last 6301
_journal_paper_doi 10.1039/d0dt00862a
_journal_volume 49
_journal_year 2020
_chemical_formula_sum 'C3 H8 Ba N6 O7'
_chemical_formula_weight 377.49
_space_group_crystal_system monoclinic
_space_group_IT_number 14
_space_group_name_Hall '-P 2yn'
_space_group_name_H-M_alt 'P 1 21/n 1'
_atom_sites_solution_hydrogens difmap
_audit_creation_method SHELXL-2018/3
_audit_update_record
;
2020-03-04 deposited with the CCDC.	2020-03-26 downloaded from the CCDC.
;
_cell_angle_alpha 90
_cell_angle_beta 92.8860(10)
_cell_angle_gamma 90
_cell_formula_units_Z 4
_cell_length_a 6.3803(3)
_cell_length_b 15.7214(6)
_cell_length_c 10.7123(4)
_cell_measurement_reflns_used 3217
_cell_measurement_temperature 190(2)
_cell_measurement_theta_max 50.17
_cell_measurement_theta_min 2.34
_cell_volume 1073.16(8)
_computing_cell_refinement 'Bruker SAINT'
_computing_data_collection 'Bruker APEX2'
_computing_data_reduction 'Bruker SAINT'
_computing_molecular_graphics 'Bruker SHELXTL'
_computing_publication_material 'Bruker SHELXTL'
_computing_structure_refinement 'SHELXL-2018/3 (Sheldrick, 2018)'
_computing_structure_solution 'SHELXS-97 (Sheldrick 2008)'
_diffrn_ambient_temperature 190(2)
_diffrn_measured_fraction_theta_full 1.000
_diffrn_measured_fraction_theta_max 1.000
_diffrn_measurement_device_type 'Bruker APEX-II CCD'
_diffrn_measurement_method '\f and \w scans'
_diffrn_radiation_type GaK\a
_diffrn_radiation_wavelength 1.34139
_diffrn_reflns_av_R_equivalents 0.0704
_diffrn_reflns_av_unetI/netI 0.0400
_diffrn_reflns_Laue_measured_fraction_full 1.000
_diffrn_reflns_Laue_measured_fraction_max 1.000
_diffrn_reflns_limit_h_max 7
_diffrn_reflns_limit_h_min -7
_diffrn_reflns_limit_k_max 18
_diffrn_reflns_limit_k_min -18
_diffrn_reflns_limit_l_max 12
_diffrn_reflns_limit_l_min -12
_diffrn_reflns_number 12571
_diffrn_reflns_point_group_measured_fraction_full 1.000
_diffrn_reflns_point_group_measured_fraction_max 1.000
_diffrn_reflns_theta_full 52.976
_diffrn_reflns_theta_max 52.976
_diffrn_reflns_theta_min 4.349
_exptl_absorpt_coefficient_mu 20.121
_exptl_absorpt_correction_T_max 0.1417
_exptl_absorpt_correction_T_min 0.0240
_exptl_absorpt_correction_type multi-scan
_exptl_absorpt_process_details
;
 SADABS 2016/2: Krause, L., Herbst-Irmer, R., Sheldrick G.M. & Stalke D.,
 J. Appl. Cryst. 48 (2015) 3-10
;
_exptl_crystal_density_diffrn 2.336
_exptl_crystal_description BLOCK
_exptl_crystal_F_000 720
_exptl_crystal_size_max 0.100
_exptl_crystal_size_mid 0.100
_exptl_crystal_size_min 0.100
_refine_diff_density_max 1.772
_refine_diff_density_min -1.709
_refine_diff_density_rms 0.223
_refine_ls_extinction_method none
_refine_ls_goodness_of_fit_ref 1.171
_refine_ls_hydrogen_treatment constr
_refine_ls_matrix_type full
_refine_ls_number_parameters 156
_refine_ls_number_reflns 1905
_refine_ls_number_restraints 0
_refine_ls_restrained_S_all 1.171
_refine_ls_R_factor_all 0.0486
_refine_ls_R_factor_gt 0.0470
_refine_ls_shift/su_max 0.001
_refine_ls_shift/su_mean 0.000
_refine_ls_structure_factor_coef Fsqd
_refine_ls_weighting_details 'w=1/[\s^2^(Fo^2^)+(0.0595P)^2^+7.3031P] where P=(Fo^2^+2Fc^2^)/3'
_refine_ls_weighting_scheme calc
_refine_ls_wR_factor_gt 0.1192
_refine_ls_wR_factor_ref 0.1202
_reflns_Friedel_coverage 0.000
_reflns_number_gt 1828
_reflns_number_total 1905
_reflns_threshold_expression 'I > 2\s(I)'
_cod_data_source_file d0dt00862a2.cif
_cod_data_source_block ZNZ2750_Ba_0m
_cod_depositor_comments 'Adding full bibliography for 7703875--7703876.cif.'
_cod_original_sg_symbol_H-M 'P 21/n'
_cod_database_code 7703875
_shelx_shelxl_version_number 2018/3
_shelx_space_group_comment
;
The symmetry employed for this shelxl refinement is uniquely defined
by the following loop, which should always be used as a source of
symmetry information in preference to the above space-group names.
They are only intended as comments.
;
_shelx_estimated_absorpt_t_min 0.238
_shelx_estimated_absorpt_t_max 0.238

loop_
_space_group_symop_operation_xyz
'x, y, z'
'-x+1/2, y+1/2, -z+1/2'
'-x, -y, -z'
'x-1/2, -y-1/2, z-1/2'

loop_
_atom_site_label
_atom_site_type_symbol
_atom_site_fract_x
_atom_site_fract_y
_atom_site_fract_z
_atom_site_U_iso_or_equiv
_atom_site_adp_type
_atom_site_occupancy
_atom_site_site_symmetry_order
_atom_site_calc_flag
_atom_site_refinement_flags_posn
_atom_site_refinement_flags_adp
_atom_site_refinement_flags_occupancy
_atom_site_disorder_assembly
_atom_site_disorder_group
Ba1 Ba 0.60787(6) 0.51280(3) 0.81916(4) 0.0200(2) Uani 1 1 d . . . . .
O1 O 0.3689(9) 0.3255(3) 0.6022(5) 0.0312(13) Uani 1 1 d . . . . .
C1 C 0.6474(11) 0.2717(4) 0.6883(7) 0.0201(15) Uani 1 1 d . . . . .
O2 O 0.7645(10) 0.5415(4) 0.5870(5) 0.0361(14) Uani 1 1 d . . . . .
H2A H 0.734125 0.596054 0.558761 0.054 Uiso 1 1 d R U . . .
H2B H 0.698199 0.508041 0.525545 0.054 Uiso 1 1 d R U . . .
C2 C 0.8514(12) 0.2624(5) 0.7537(6) 0.0211(15) Uani 1 1 d . . . . .
N2 N 0.3500(10) 0.2389(4) 0.5832(6) 0.0248(14) Uani 1 1 d . . . . .
O3 O 0.5612(9) 0.1245(3) 0.6374(5) 0.0298(12) Uani 1 1 d . . . . .
C3 C 0.5232(11) 0.2051(4) 0.6362(6) 0.0176(14) Uani 1 1 d . . . . .
O4 O 0.9442(9) 0.4077(3) 0.7988(5) 0.0307(13) Uani 1 1 d . . . . .
N4 N 0.5518(10) 0.3445(4) 0.6686(6) 0.0285(15) Uani 1 1 d . . . . .
N5 N 0.9447(10) 0.1880(4) 0.7770(6) 0.0247(14) Uani 1 1 d . . . . .
O5 O 0.5102(8) 0.3663(3) 0.9798(5) 0.0270(12) Uani 1 1 d . . . . .
H5B H 0.392985 0.346279 0.952477 0.032 Uiso 1 1 d R U . . .
H5A H 0.605715 0.320039 0.988327 0.032 Uiso 1 1 d R U . . .
N6 N 1.1293(9) 0.2068(4) 0.8401(6) 0.0219(13) Uani 1 1 d . . . . .
O6 O 0.7796(9) 0.4955(3) 1.0626(5) 0.0216(11) Uani 1 1 d . . . . .
H6B H 0.683413 0.476143 1.106814 0.026 Uiso 1 1 d R U . . .
H6A H 0.900303 0.460993 1.078424 0.026 Uiso 1 1 d R U . . .
N7 N 1.1483(10) 0.2912(4) 0.8547(6) 0.0248(13) Uani 1 1 d . . . . .
O7 O 0.2391(10) 0.5322(5) 0.6506(6) 0.0418(15) Uani 1 1 d . . . . .
H7A H 0.123335 0.510749 0.685019 0.063 Uiso 1 1 d R U . . .
H7B H 0.206998 0.587928 0.639693 0.063 Uiso 1 1 d R U . . .
N8 N 0.9770(10) 0.3261(4) 0.8008(6) 0.0271(14) Uani 1 1 d . . . . .

loop_
_atom_site_aniso_label
_atom_site_aniso_U_11
_atom_site_aniso_U_22
_atom_site_aniso_U_33
_atom_site_aniso_U_23
_atom_site_aniso_U_13
_atom_site_aniso_U_12
Ba1 0.0282(3) 0.0113(3) 0.0200(3) 0.00053(15) -0.00150(18) -0.00017(15)
O1 0.033(3) 0.019(3) 0.041(3) 0.000(2) -0.008(2) 0.001(2)
C1 0.025(4) 0.014(3) 0.021(4) 0.000(3) 0.000(3) -0.002(3)
O2 0.058(4) 0.026(3) 0.025(3) -0.002(2) 0.005(3) 0.009(3)
C2 0.030(4) 0.015(4) 0.017(3) -0.004(3) -0.002(3) -0.002(3)
N2 0.035(4) 0.018(3) 0.021(3) -0.001(3) -0.003(3) 0.000(3)
O3 0.033(3) 0.013(3) 0.042(3) -0.002(2) -0.008(2) -0.001(2)
C3 0.022(3) 0.015(3) 0.015(3) -0.004(3) 0.000(3) 0.001(3)
O4 0.032(3) 0.014(3) 0.044(3) -0.010(2) -0.007(2) 0.001(2)
N4 0.033(4) 0.018(3) 0.034(4) -0.002(3) -0.005(3) -0.005(3)
N5 0.028(3) 0.019(3) 0.027(3) 0.000(3) -0.001(3) -0.003(3)
O5 0.031(3) 0.017(3) 0.032(3) 0.001(2) -0.005(2) -0.001(2)
N6 0.027(3) 0.014(3) 0.023(3) -0.001(3) -0.007(2) 0.001(2)
O6 0.028(3) 0.014(2) 0.023(3) 0.000(2) 0.000(2) -0.001(2)
N7 0.030(3) 0.020(3) 0.024(3) 0.002(3) -0.002(3) -0.001(3)
O7 0.038(3) 0.050(4) 0.037(3) -0.011(3) -0.005(3) 0.000(3)
N8 0.033(3) 0.020(3) 0.028(3) -0.003(3) 0.003(3) -0.003(3)

loop_
_atom_type_symbol
_atom_type_description
_atom_type_scat_dispersion_real
_atom_type_scat_dispersion_imag
_atom_type_scat_source
C C 0.0137 0.0067 'International Tables Vol C Tables 4.2.6.8 and 6.1.1.4'
H H 0.0000 0.0000 'International Tables Vol C Tables 4.2.6.8 and 6.1.1.4'
Ba Ba -0.3132 6.7527 'International Tables Vol C Tables 4.2.6.8 and 6.1.1.4'
N N 0.0241 0.0134 'International Tables Vol C Tables 4.2.6.8 and 6.1.1.4'
O O 0.0389 0.0241 'International Tables Vol C Tables 4.2.6.8 and 6.1.1.4'

loop_
_geom_angle_atom_site_label_1
_geom_angle_atom_site_label_2
_geom_angle_atom_site_label_3
_geom_angle
_geom_angle_site_symmetry_1
_geom_angle_site_symmetry_3
_geom_angle_publ_flag
O4 Ba1 O2 72.85(18) . . ?
O4 Ba1 O3 78.52(16) . 2_656 ?
O2 Ba1 O3 74.95(18) . 2_656 ?
O4 Ba1 O6 75.04(16) . . ?
O2 Ba1 O6 135.57(18) . . ?
O3 Ba1 O6 69.18(16) 2_656 . ?
O4 Ba1 O6 135.66(16) . 3_667 ?
O2 Ba1 O6 140.54(17) . 3_667 ?
O3 Ba1 O6 128.94(16) 2_656 3_667 ?
O6 Ba1 O6 83.58(17) . 3_667 ?
O4 Ba1 O7 128.99(17) . . ?
O2 Ba1 O7 75.05(19) . . ?
O3 Ba1 O7 128.64(19) 2_656 . ?
O6 Ba1 O7 149.05(18) . . ?
O6 Ba1 O7 65.56(18) 3_667 . ?
O4 Ba1 N5 127.84(18) . 2_656 ?
O2 Ba1 N5 64.78(18) . 2_656 ?
O3 Ba1 N5 62.58(16) 2_656 2_656 ?
O6 Ba1 N5 116.71(16) . 2_656 ?
O6 Ba1 N5 96.44(16) 3_667 2_656 ?
O7 Ba1 N5 67.16(19) . 2_656 ?
O4 Ba1 O5 76.37(16) . . ?
O2 Ba1 O5 138.28(16) . . ?
O3 Ba1 O5 125.24(15) 2_656 . ?
O6 Ba1 O5 57.64(14) . . ?
O6 Ba1 O5 59.41(14) 3_667 . ?
O7 Ba1 O5 104.78(18) . . ?
N5 Ba1 O5 154.78(16) 2_656 . ?
O4 Ba1 O5 132.02(15) . 3_667 ?
O2 Ba1 O5 131.19(16) . 3_667 ?
O3 Ba1 O5 72.19(15) 2_656 3_667 ?
O6 Ba1 O5 59.45(14) . 3_667 ?
O6 Ba1 O5 56.76(14) 3_667 3_667 ?
O7 Ba1 O5 98.91(16) . 3_667 ?
N5 Ba1 O5 68.34(16) 2_656 3_667 ?
O5 Ba1 O5 90.45(14) . 3_667 ?
O4 Ba1 N4 60.87(16) . . ?
O2 Ba1 N4 73.11(18) . . ?
O3 Ba1 N4 133.93(17) 2_656 . ?
O6 Ba1 N4 115.53(16) . . ?
O6 Ba1 N4 96.47(16) 3_667 . ?
O7 Ba1 N4 72.46(18) . . ?
N5 Ba1 N4 127.18(17) 2_656 . ?
O5 Ba1 N4 67.52(16) . . ?
O5 Ba1 N4 152.34(16) 3_667 . ?
O4 Ba1 Ba1 108.17(13) . 3_667 ?
O2 Ba1 Ba1 175.52(13) . 3_667 ?
O3 Ba1 Ba1 100.87(12) 2_656 3_667 ?
O6 Ba1 Ba1 42.21(11) . 3_667 ?
O6 Ba1 Ba1 41.36(11) 3_667 3_667 ?
O7 Ba1 Ba1 106.89(14) . 3_667 ?
N5 Ba1 Ba1 112.01(12) 2_656 3_667 ?
O5 Ba1 Ba1 45.58(10) . 3_667 ?
O5 Ba1 Ba1 44.87(10) 3_667 3_667 ?
N4 Ba1 Ba1 111.27(13) . 3_667 ?
O4 Ba1 H6B 144.03(18) . 3_667 ?
O2 Ba1 H6B 134.9(2) . 3_667 ?
O3 Ba1 H6B 125.18(18) 2_656 3_667 ?
O6 Ba1 H6B 88.16(19) . 3_667 ?
O6 Ba1 H6B 8.40(4) 3_667 3_667 ?
O7 Ba1 H6B 60.9(2) . 3_667 ?
N5 Ba1 H6B 88.10(18) 2_656 3_667 ?
O5 Ba1 H6B 67.81(17) . 3_667 ?
O5 Ba1 H6B 53.61(17) 3_667 3_667 ?
N4 Ba1 H6B 100.87(19) . 3_667 ?
Ba1 Ba1 H6B 46.35(15) 3_667 3_667 ?
N4 O1 N2 111.0(5) . . ?
N4 C1 C3 109.7(6) . . ?
N4 C1 C2 124.3(7) . . ?
C3 C1 C2 126.0(7) . . ?
Ba1 O2 H2A 111.5 . . ?
Ba1 O2 H2B 111.9 . . ?
H2A O2 H2B 102.3 . . ?
N5 C2 N8 109.1(6) . . ?
N5 C2 C1 124.0(7) . . ?
N8 C2 C1 126.9(7) . . ?
C3 N2 O1 105.5(6) . . ?
C3 O3 Ba1 140.0(5) . 2_646 ?
O3 C3 N2 123.3(6) . . ?
O3 C3 C1 128.5(7) . . ?
N2 C3 C1 108.1(6) . . ?
N8 O4 Ba1 136.4(5) . . ?
C1 N4 O1 105.7(6) . . ?
C1 N4 Ba1 128.3(5) . . ?
O1 N4 Ba1 121.9(4) . . ?
C2 N5 N6 105.6(6) . . ?
C2 N5 Ba1 135.4(5) . 2_646 ?
N6 N5 Ba1 117.2(4) . 2_646 ?
Ba1 O5 Ba1 89.55(14) . 3_667 ?
Ba1 O5 H5B 107.2 . . ?
Ba1 O5 H5B 103.5 3_667 . ?
Ba1 O5 H5A 119.9 . . ?
Ba1 O5 H5A 126.9 3_667 . ?
H5B O5 H5A 107.4 . . ?
N7 N6 N5 110.2(6) . . ?
Ba1 O6 Ba1 96.42(17) . 3_667 ?
Ba1 O6 H6B 107.2 . . ?
Ba1 O6 H6B 20.8 3_667 . ?
Ba1 O6 H6A 120.0 . . ?
Ba1 O6 H6A 127.7 3_667 . ?
H6B O6 H6A 107.3 . . ?
N8 N7 N6 106.9(6) . . ?
Ba1 O7 H7A 111.0 . . ?
Ba1 O7 H7B 110.6 . . ?
H7A O7 H7B 103.2 . . ?
O4 N8 N7 122.9(6) . . ?
O4 N8 C2 128.8(7) . . ?
N7 N8 C2 108.3(6) . . ?

loop_
_geom_bond_atom_site_label_1
_geom_bond_atom_site_label_2
_geom_bond_distance
_geom_bond_site_symmetry_2
_geom_bond_publ_flag
Ba1 O4 2.726(5) . ?
Ba1 O2 2.763(6) . ?
Ba1 O3 2.767(5) 2_656 ?
Ba1 O6 2.790(5) . ?
Ba1 O6 2.837(6) 3_667 ?
Ba1 O7 2.909(6) . ?
Ba1 N5 2.953(6) 2_656 ?
Ba1 O5 2.960(5) . ?
Ba1 O5 2.997(5) 3_667 ?
Ba1 N4 3.110(6) . ?
Ba1 Ba1 4.1959(8) 3_667 ?
Ba1 H6B 2.064(6) 3_667 ?
O1 N4 1.369(8) . ?
O1 N2 1.380(8) . ?
C1 N4 1.309(10) . ?
C1 C3 1.411(10) . ?
C1 C2 1.453(10) . ?
O2 H2A 0.9270 . ?
O2 H2B 0.9278 . ?
C2 N5 1.331(10) . ?
C2 N8 1.364(10) . ?
N2 C3 1.328(9) . ?
O3 C3 1.291(9) . ?
O4 N8 1.300(8) . ?
N5 N6 1.360(8) . ?
O5 H5B 0.8500 . ?
O5 H5A 0.9501 . ?
N6 N7 1.341(9) . ?
O6 H6B 0.8500 . ?
O6 H6A 0.9500 . ?
N7 N8 1.328(9) . ?
O7 H7A 0.9070 . ?
O7 H7B 0.9067 . ?
